data_8105772
loop_
_publ_author_name
'Xiao, Zicheng'
'Huang, Bo'
'Hu, Xiaokang'
'Wu, Pingfan'

_publ_section_title
;
 The crystal structure of bis tetrabutylammonium
 bis(\m3-2,2,2-tri(hydroxymethyl)ethyl-4-((3-methoxy-3-oxopropyl)amino)-4-oxobutanoato)-(\m6-oxido)-hexakis(\m2-oxido)-hexaoxido-hexavanadium(V),
 C58H112N4O29V6
;
_journal_issue 3
_journal_name_full 'Zeitschrift f\"ur Kristallographie - New Crystal Structures'
_journal_page_first 535
_journal_page_last 537
_journal_paper_doi 10.1515/ncrs-2018-0542
_journal_volume 234
_journal_year 2019
_chemical_formula_sum 'C58 H112 N4 O29 V6'
_chemical_formula_weight 1635.15
_space_group_crystal_system monoclinic
_space_group_IT_number 14
_space_group_name_Hall '-P 2yn'
_space_group_name_H-M_alt 'P 1 21/n 1'
_atom_sites_solution_hydrogens geom
_audit_creation_method SHELXL-2014/7
_cell_angle_alpha 90
_cell_angle_beta 109.132(4)
_cell_angle_gamma 90
_cell_formula_units_Z 2
_cell_length_a 15.3310(5)
_cell_length_b 15.6093(4)
_cell_length_c 15.9394(5)
_cell_measurement_reflns_used 5176
_cell_measurement_temperature 104.0
_cell_measurement_theta_max 29.2928
_cell_measurement_theta_min 2.9106
_cell_volume 3603.7(2)
_computing_cell_refinement
;
CrysAlisPro, Agilent Technologies,
Version 1.171.35.11 (release 16-05-2011 CrysAlis171 .NET)
(compiled May 16 2011,17:55:39)
;
_computing_data_collection
;
CrysAlisPro, Agilent Technologies,
Version 1.171.35.11 (release 16-05-2011 CrysAlis171 .NET)
(compiled May 16 2011,17:55:39)
;
_computing_data_reduction
;
CrysAlisPro, Agilent Technologies,
Version 1.171.35.11 (release 16-05-2011 CrysAlis171 .NET)
(compiled May 16 2011,17:55:39)
;
_computing_structure_refinement 'SHELXL-2014/7 (Sheldrick, 2014)'
_computing_structure_solution SHELXS
_diffrn_ambient_temperature 104.0
_diffrn_detector_area_resol_mean 16.0971
_diffrn_measured_fraction_theta_full 0.999
_diffrn_measured_fraction_theta_max 0.999
_diffrn_measurement_device_type 'Xcalibur, Eos, Gemini'
_diffrn_measurement_method '\w scans'
_diffrn_radiation_type MoK\a
_diffrn_radiation_wavelength 0.71073
_diffrn_reflns_av_R_equivalents 0.0577
_diffrn_reflns_av_unetI/netI 0.0686
_diffrn_reflns_Laue_measured_fraction_full 0.999
_diffrn_reflns_Laue_measured_fraction_max 0.999
_diffrn_reflns_limit_h_max 17
_diffrn_reflns_limit_h_min -18
_diffrn_reflns_limit_k_max 19
_diffrn_reflns_limit_k_min -18
_diffrn_reflns_limit_l_max 19
_diffrn_reflns_limit_l_min -19
_diffrn_reflns_number 22710
_diffrn_reflns_point_group_measured_fraction_full 0.999
_diffrn_reflns_point_group_measured_fraction_max 0.999
_diffrn_reflns_theta_full 25.242
_diffrn_reflns_theta_max 25.999
_diffrn_reflns_theta_min 2.916
_diffrn_source 'Enhance (Mo) X-ray Source'
_exptl_absorpt_coefficient_mu 0.830
_exptl_absorpt_correction_T_max 1.00000
_exptl_absorpt_correction_T_min 0.96334
_exptl_absorpt_correction_type multi-scan
_exptl_absorpt_process_details
;
CrysAlisPro, Agilent Technologies,
Version 1.171.35.11 (release 16-05-2011 CrysAlis171 .NET)
(compiled May 16 2011,17:55:39)
Empirical absorption correction using spherical harmonics,
 implemented in SCALE3 ABSPACK scaling algorithm.
;
_exptl_crystal_colour yellow
_exptl_crystal_density_diffrn 1.507
_exptl_crystal_description block
_exptl_crystal_F_000 1716
_exptl_crystal_size_max 0.070
_exptl_crystal_size_mid 0.050
_exptl_crystal_size_min 0.050
_refine_diff_density_max 0.719
_refine_diff_density_min -0.531
_refine_diff_density_rms 0.091
_refine_ls_extinction_coef .
_refine_ls_extinction_method none
_refine_ls_goodness_of_fit_ref 1.052
_refine_ls_hydrogen_treatment constr
_refine_ls_matrix_type full
_refine_ls_number_parameters 444
_refine_ls_number_reflns 7071
_refine_ls_number_restraints 0
_refine_ls_restrained_S_all 1.052
_refine_ls_R_factor_all 0.0847
_refine_ls_R_factor_gt 0.0579
_refine_ls_shift/su_max 0.001
_refine_ls_shift/su_mean 0.000
_refine_ls_structure_factor_coef Fsqd
_refine_ls_weighting_details 'w=1/[\s^2^(Fo^2^)+(0.0575P)^2^+5.2775P] where P=(Fo^2^+2Fc^2^)/3'
_refine_ls_weighting_scheme calc
_refine_ls_wR_factor_gt 0.1315
_refine_ls_wR_factor_ref 0.1450
_reflns_Friedel_coverage 0.000
_reflns_Friedel_fraction_full .
_reflns_Friedel_fraction_max .
_reflns_number_gt 5268
_reflns_number_total 7071
_reflns_threshold_expression 'I > 2\s(I)'
_cod_data_source_file suppl_ncrs-2018-0542_suppl.cif
_cod_data_source_block exp_3916
_cod_original_sg_symbol_H-M 'P 21/n'
_cod_database_code 8105772
_shelx_shelxl_version_number 2014/7
_shelx_space_group_comment
;
The symmetry employed for this shelxl refinement is uniquely defined
by the following loop, which should always be used as a source of
symmetry information in preference to the above space-group names.
They are only intended as comments.
;
_shelx_estimated_absorpt_t_min 0.944
_shelx_estimated_absorpt_t_max 0.960

loop_
_space_group_symop_operation_xyz
'x, y, z'
'-x+1/2, y+1/2, -z+1/2'
'-x, -y, -z'
'x-1/2, -y-1/2, z-1/2'

loop_
_atom_site_label
_atom_site_type_symbol
_atom_site_fract_x
_atom_site_fract_y
_atom_site_fract_z
_atom_site_U_iso_or_equiv
_atom_site_adp_type
_atom_site_occupancy
_atom_site_site_symmetry_order
_atom_site_calc_flag
_atom_site_refinement_flags_posn
_atom_site_refinement_flags_adp
_atom_site_refinement_flags_occupancy
_atom_site_disorder_assembly
_atom_site_disorder_group
C1 C 0.2691(3) 1.1274(3) -0.0492(3) 0.0238(9) Uani 1 1 d . . . . .
H1A H 0.2214 1.1240 -0.1068 0.029 Uiso 1 1 calc R U . . .
H1B H 0.2701 1.1855 -0.0274 0.029 Uiso 1 1 calc R U . . .
C2 C 0.3182(3) 1.0723(3) 0.1081(3) 0.0247(9) Uani 1 1 d . . . . .
H2A H 0.3186 1.1302 0.1302 0.030 Uiso 1 1 calc R U . . .
H2B H 0.3008 1.0340 0.1478 0.030 Uiso 1 1 calc R U . . .
C3 C 0.2413(3) 0.9730(3) -0.0189(3) 0.0239(9) Uani 1 1 d . . . . .
H3A H 0.2236 0.9357 0.0214 0.029 Uiso 1 1 calc R U . . .
H3B H 0.1941 0.9689 -0.0767 0.029 Uiso 1 1 calc R U . . .
C4 C 0.2461(3) 1.0659(3) 0.0146(3) 0.0236(9) Uani 1 1 d . . . . .
C5 C 0.1533(3) 1.0900(3) 0.0262(3) 0.0277(10) Uani 1 1 d . . . . .
H5A H 0.1385 1.0492 0.0654 0.033 Uiso 1 1 calc R U . . .
H5B H 0.1577 1.1464 0.0526 0.033 Uiso 1 1 calc R U . . .
C6 C -0.0055(3) 1.0972(3) -0.0570(3) 0.0312(10) Uani 1 1 d . . . . .
C7 C -0.0760(3) 1.1024(3) -0.1493(3) 0.0361(11) Uani 1 1 d . . . . .
H7A H -0.0834 1.0459 -0.1759 0.043 Uiso 1 1 calc R U . . .
H7B H -0.1350 1.1191 -0.1441 0.043 Uiso 1 1 calc R U . . .
C8 C -0.0517(3) 1.1642(3) -0.2104(3) 0.0379(11) Uani 1 1 d . . . . .
H8A H -0.0025 1.1399 -0.2286 0.045 Uiso 1 1 calc R U . . .
H8B H -0.1050 1.1719 -0.2633 0.045 Uiso 1 1 calc R U . . .
C9 C -0.0216(3) 1.2500(3) -0.1684(3) 0.0348(11) Uani 1 1 d . . . . .
C10 C 0.0455(3) 1.3878(3) -0.1807(3) 0.0390(12) Uani 1 1 d . . . . .
H10A H 0.0302 1.4077 -0.1297 0.047 Uiso 1 1 calc R U . . .
H10B H 0.0339 1.4340 -0.2237 0.047 Uiso 1 1 calc R U . . .
C11 C 0.1485(3) 1.3612(3) -0.1519(3) 0.0422(12) Uani 1 1 d . . . . .
H11A H 0.1535 1.3017 -0.1335 0.051 Uiso 1 1 calc R U . . .
H11B H 0.1693 1.3653 -0.2031 0.051 Uiso 1 1 calc R U . . .
C12 C 0.2102(4) 1.4120(3) -0.0801(3) 0.0402(12) Uani 1 1 d . . . . .
C13 C 0.3597(4) 1.4183(4) 0.0272(4) 0.0631(17) Uani 1 1 d . . . . .
H13A H 0.3819 1.4670 0.0034 0.095 Uiso 1 1 calc R U . . .
H13B H 0.4104 1.3808 0.0557 0.095 Uiso 1 1 calc R U . . .
H13C H 0.3317 1.4372 0.0697 0.095 Uiso 1 1 calc R U . . .
C14 C 0.2091(3) 0.6677(3) -0.1486(3) 0.0268(9) Uani 1 1 d . . . . .
H14A H 0.1814 0.6506 -0.2101 0.032 Uiso 1 1 calc R U . . .
H14B H 0.2280 0.6159 -0.1137 0.032 Uiso 1 1 calc R U . . .
C15 C 0.2952(3) 0.7206(3) -0.1405(3) 0.0414(12) Uani 1 1 d . . . . .
H15A H 0.2770 0.7755 -0.1696 0.050 Uiso 1 1 calc R U . . .
H15B H 0.3286 0.7313 -0.0783 0.050 Uiso 1 1 calc R U . . .
C16 C 0.3569(3) 0.6754(3) -0.1817(3) 0.0416(12) Uani 1 1 d . . . . .
H16A H 0.3233 0.6673 -0.2443 0.050 Uiso 1 1 calc R U . . .
H16B H 0.4091 0.7123 -0.1773 0.050 Uiso 1 1 calc R U . . .
C17 C 0.3923(4) 0.5917(4) -0.1429(4) 0.0628(17) Uani 1 1 d . . . . .
H17A H 0.4356 0.5705 -0.1698 0.094 Uiso 1 1 calc R U . . .
H17B H 0.3419 0.5521 -0.1536 0.094 Uiso 1 1 calc R U . . .
H17C H 0.4224 0.5979 -0.0801 0.094 Uiso 1 1 calc R U . . .
C18 C 0.0561(3) 0.6496(3) -0.1373(3) 0.0285(10) Uani 1 1 d . . . . .
H18A H 0.0770 0.6000 -0.0993 0.034 Uiso 1 1 calc R U . . .
H18B H 0.0404 0.6301 -0.1983 0.034 Uiso 1 1 calc R U . . .
C19 C -0.0315(3) 0.6837(3) -0.1233(3) 0.0371(11) Uani 1 1 d . . . . .
H19A H -0.0593 0.7274 -0.1672 0.045 Uiso 1 1 calc R U . . .
H19B H -0.0163 0.7094 -0.0648 0.045 Uiso 1 1 calc R U . . .
C20 C -0.0997(3) 0.6101(4) -0.1320(3) 0.0445(13) Uani 1 1 d . . . . .
H20A H -0.1040 0.5768 -0.1846 0.053 Uiso 1 1 calc R U . . .
H20B H -0.0771 0.5727 -0.0808 0.053 Uiso 1 1 calc R U . . .
C21 C -0.1936(4) 0.6424(5) -0.1383(5) 0.075(2) Uani 1 1 d . . . . .
H21A H -0.2161 0.6796 -0.1888 0.113 Uiso 1 1 calc R U . . .
H21B H -0.1899 0.6736 -0.0853 0.113 Uiso 1 1 calc R U . . .
H21C H -0.2350 0.5949 -0.1448 0.113 Uiso 1 1 calc R U . . .
C22 C 0.1740(3) 0.7365(3) -0.0205(3) 0.0310(10) Uani 1 1 d . . . . .
H22A H 0.2270 0.7736 -0.0118 0.037 Uiso 1 1 calc R U . . .
H22B H 0.1273 0.7695 -0.0059 0.037 Uiso 1 1 calc R U . . .
C23 C 0.2026(3) 0.6629(3) 0.0440(3) 0.0369(11) Uani 1 1 d . . . . .
H23A H 0.2442 0.6257 0.0264 0.044 Uiso 1 1 calc R U . . .
H23B H 0.1485 0.6298 0.0423 0.044 Uiso 1 1 calc R U . . .
C24 C 0.2504(3) 0.6953(3) 0.1382(3) 0.0396(12) Uani 1 1 d . . . . .
H24A H 0.3049 0.7276 0.1396 0.048 Uiso 1 1 calc R U . . .
H24B H 0.2090 0.7338 0.1547 0.048 Uiso 1 1 calc R U . . .
C25 C 0.2784(5) 0.6237(4) 0.2054(3) 0.0643(18) Uani 1 1 d . . . . .
H25A H 0.3212 0.5865 0.1908 0.096 Uiso 1 1 calc R U . . .
H25B H 0.2247 0.5916 0.2046 0.096 Uiso 1 1 calc R U . . .
H25C H 0.3071 0.6474 0.2636 0.096 Uiso 1 1 calc R U . . .
C26 C 0.1054(3) 0.7950(3) -0.1688(3) 0.0384(11) Uani 1 1 d . . . . .
H26A H 0.1584 0.8329 -0.1556 0.046 Uiso 1 1 calc R U . . .
H26B H 0.0604 0.8220 -0.1466 0.046 Uiso 1 1 calc R U . . .
C27 C 0.0638(4) 0.7867(3) -0.2685(3) 0.0439(12) Uani 1 1 d . . . . .
H27A H 0.0066 0.7546 -0.2836 0.053 Uiso 1 1 calc R U . . .
H27B H 0.1060 0.7563 -0.2919 0.053 Uiso 1 1 calc R U . . .
C28 C 0.0454(5) 0.8765(4) -0.3089(4) 0.0633(17) Uani 1 1 d . . . . .
H28A H 0.0120 0.9098 -0.2780 0.076 Uiso 1 1 calc R U . . .
H28B H 0.1037 0.9051 -0.3014 0.076 Uiso 1 1 calc R U . . .
C29 C -0.0076(5) 0.8723(5) -0.4020(4) 0.087(2) Uani 1 1 d . . . . .
H29A H 0.0239 0.8367 -0.4320 0.130 Uiso 1 1 calc R U . . .
H29B H -0.0148 0.9288 -0.4269 0.130 Uiso 1 1 calc R U . . .
H29C H -0.0674 0.8484 -0.4091 0.130 Uiso 1 1 calc R U . . .
N1 N -0.0108(3) 1.3141(3) -0.2198(2) 0.0362(9) Uani 1 1 d . . . . .
H1 H -0.0375 1.3116 -0.2764 0.043 Uiso 1 1 calc R U . . .
N2 N 0.1359(2) 0.7122(2) -0.1191(2) 0.0282(8) Uani 1 1 d . . . . .
O1 O 0.3806(2) 0.88591(18) 0.14657(18) 0.0286(7) Uani 1 1 d . . . . .
O2 O 0.27345(19) 0.99738(18) -0.19673(18) 0.0291(7) Uani 1 1 d . . . . .
O3 O 0.43820(18) 1.21769(17) 0.07675(18) 0.0242(6) Uani 1 1 d . . . . .
O4 O 0.5000 1.0000 0.0000 0.0175(8) Uani 1 2 d S . P . .
O5 O 0.55113(18) 0.93989(17) 0.16600(16) 0.0220(6) Uani 1 1 d . . . . .
O6 O 0.41936(17) 0.89574(17) -0.13574(16) 0.0201(6) Uani 1 1 d . . . . .
O7 O 0.46929(18) 0.83568(16) 0.02994(17) 0.0217(6) Uani 1 1 d . . . . .
O8 O 0.35679(17) 1.10805(16) -0.05881(16) 0.0197(6) Uani 1 1 d . . . . .
O9 O 0.40932(17) 1.05070(17) 0.10863(16) 0.0199(6) Uani 1 1 d . . . . .
O10 O 0.32758(17) 0.94452(17) -0.02553(16) 0.0202(6) Uani 1 1 d . . . . .
O11 O 0.08114(19) 1.08934(19) -0.06035(19) 0.0307(7) Uani 1 1 d . . . . .
O12 O -0.0232(2) 1.0962(2) 0.0123(2) 0.0353(7) Uani 1 1 d . . . . .
O13 O -0.0028(2) 1.2598(2) -0.0872(2) 0.0449(9) Uani 1 1 d . . . . .
O14 O 0.1932(3) 1.4801(2) -0.0541(3) 0.0601(11) Uani 1 1 d . . . . .
O15 O 0.2921(2) 1.3728(2) -0.0441(2) 0.0527(10) Uani 1 1 d . . . . .
V1 V 0.43876(5) 0.93057(4) 0.09116(4) 0.02038(18) Uani 1 1 d . . . . .
V2 V 0.47060(4) 1.13146(4) 0.03985(4) 0.01861(17) Uani 1 1 d . . . . .
V3 V 0.37102(4) 0.99308(4) -0.11887(4) 0.01928(17) Uani 1 1 d . . . . .

loop_
_atom_site_aniso_label
_atom_site_aniso_U_11
_atom_site_aniso_U_22
_atom_site_aniso_U_33
_atom_site_aniso_U_23
_atom_site_aniso_U_13
_atom_site_aniso_U_12
V1 0.0231(4) 0.0182(4) 0.0200(3) 0.0015(3) 0.0072(3) -0.0011(3)
V2 0.0181(3) 0.0157(3) 0.0203(3) -0.0014(3) 0.0038(3) -0.0004(3)
V3 0.0173(3) 0.0206(4) 0.0168(3) -0.0017(3) 0.0013(3) 0.0006(3)
O6 0.0170(14) 0.0219(15) 0.0191(13) -0.0039(11) 0.0026(11) -0.0032(11)
O5 0.0290(15) 0.0198(15) 0.0161(12) 0.0019(11) 0.0058(11) 0.0014(12)
O10 0.0172(14) 0.0205(15) 0.0226(14) -0.0031(11) 0.0061(11) -0.0010(11)
O4 0.0182(19) 0.0151(19) 0.0182(18) -0.0018(15) 0.0046(15) -0.0009(15)
O7 0.0253(15) 0.0151(14) 0.0237(14) 0.0013(11) 0.0068(12) -0.0010(11)
O8 0.0178(14) 0.0194(14) 0.0205(13) -0.0013(11) 0.0041(11) 0.0026(11)
O9 0.0180(14) 0.0225(15) 0.0198(13) -0.0021(11) 0.0068(11) -0.0020(11)
O3 0.0221(15) 0.0202(15) 0.0276(15) -0.0027(12) 0.0043(12) 0.0003(12)
O11 0.0257(16) 0.0362(18) 0.0310(16) -0.0016(13) 0.0103(13) -0.0006(13)
O1 0.0357(17) 0.0265(16) 0.0279(15) 0.0022(13) 0.0163(13) -0.0014(13)
O2 0.0241(15) 0.0326(17) 0.0247(14) -0.0034(13) 0.0001(12) 0.0026(13)
O12 0.0346(18) 0.0372(19) 0.0404(18) -0.0010(15) 0.0208(15) 0.0002(14)
O13 0.056(2) 0.048(2) 0.0333(18) 0.0004(16) 0.0172(17) -0.0045(17)
O15 0.040(2) 0.050(2) 0.058(2) -0.0029(18) 0.0037(18) 0.0043(18)
C4 0.018(2) 0.025(2) 0.028(2) -0.0081(18) 0.0080(17) 0.0004(17)
N2 0.031(2) 0.024(2) 0.0290(19) -0.0081(15) 0.0096(16) -0.0028(16)
O14 0.068(3) 0.038(2) 0.063(2) -0.0037(19) 0.005(2) 0.0092(19)
C5 0.021(2) 0.031(2) 0.030(2) -0.0073(18) 0.0070(18) 0.0005(18)
C19 0.033(3) 0.048(3) 0.031(2) -0.005(2) 0.010(2) 0.004(2)
C9 0.028(2) 0.049(3) 0.029(2) -0.001(2) 0.012(2) 0.007(2)
C22 0.029(2) 0.032(3) 0.030(2) -0.0166(19) 0.0076(19) -0.0026(19)
C2 0.024(2) 0.025(2) 0.026(2) -0.0047(17) 0.0109(18) -0.0030(18)
N1 0.037(2) 0.044(2) 0.0252(19) 0.0052(18) 0.0072(17) 0.0052(19)
C14 0.028(2) 0.026(2) 0.027(2) -0.0059(18) 0.0104(18) -0.0043(18)
C1 0.019(2) 0.024(2) 0.025(2) -0.0022(17) 0.0016(17) 0.0026(17)
C6 0.025(2) 0.025(2) 0.046(3) -0.004(2) 0.014(2) 0.0006(19)
C3 0.020(2) 0.025(2) 0.027(2) -0.0046(17) 0.0073(17) -0.0009(17)
C16 0.038(3) 0.042(3) 0.047(3) -0.014(2) 0.017(2) -0.014(2)
C26 0.041(3) 0.030(3) 0.042(3) -0.007(2) 0.011(2) -0.004(2)
C18 0.030(2) 0.029(2) 0.025(2) -0.0083(18) 0.0081(18) -0.0078(19)
C11 0.042(3) 0.047(3) 0.037(3) 0.000(2) 0.013(2) 0.006(2)
C15 0.040(3) 0.033(3) 0.054(3) -0.007(2) 0.020(2) -0.012(2)
C24 0.039(3) 0.047(3) 0.034(2) -0.013(2) 0.014(2) -0.007(2)
C23 0.042(3) 0.037(3) 0.032(2) -0.009(2) 0.013(2) -0.008(2)
C8 0.033(3) 0.047(3) 0.033(2) 0.001(2) 0.010(2) 0.002(2)
C12 0.052(3) 0.030(3) 0.041(3) 0.007(2) 0.017(2) 0.007(2)
C28 0.078(4) 0.046(4) 0.049(3) 0.010(3) -0.003(3) 0.000(3)
C17 0.040(3) 0.076(5) 0.073(4) 0.002(3) 0.021(3) -0.001(3)
C20 0.032(3) 0.065(4) 0.039(3) 0.001(3) 0.016(2) -0.007(2)
C10 0.044(3) 0.040(3) 0.032(2) 0.000(2) 0.011(2) 0.003(2)
C7 0.026(2) 0.039(3) 0.043(3) -0.003(2) 0.011(2) 0.000(2)
C27 0.048(3) 0.032(3) 0.044(3) -0.001(2) 0.005(2) 0.000(2)
C13 0.053(4) 0.065(4) 0.058(4) -0.001(3) -0.001(3) -0.014(3)
C25 0.102(5) 0.063(4) 0.029(3) -0.005(3) 0.022(3) -0.012(4)
C21 0.049(4) 0.091(5) 0.088(5) 0.029(4) 0.027(4) 0.001(3)
C29 0.108(6) 0.068(5) 0.072(5) 0.010(4) 0.015(4) 0.003(4)

loop_
_atom_type_symbol
_atom_type_description
_atom_type_scat_dispersion_real
_atom_type_scat_dispersion_imag
_atom_type_scat_source
C C 0.0033 0.0016 'International Tables Vol C Tables 4.2.6.8 and 6.1.1.4'
H H 0.0000 0.0000 'International Tables Vol C Tables 4.2.6.8 and 6.1.1.4'
N N 0.0061 0.0033 'International Tables Vol C Tables 4.2.6.8 and 6.1.1.4'
O O 0.0106 0.0060 'International Tables Vol C Tables 4.2.6.8 and 6.1.1.4'
V V 0.3005 0.5294 'International Tables Vol C Tables 4.2.6.8 and 6.1.1.4'

loop_
_geom_angle_atom_site_label_1
_geom_angle_atom_site_label_2
_geom_angle_atom_site_label_3
_geom_angle
_geom_angle_site_symmetry_1
_geom_angle_site_symmetry_3
O1 V1 O5 105.13(13) . .
O1 V1 O7 102.54(13) . .
O5 V1 O7 93.51(12) . .
O1 V1 O9 98.12(13) . .
O5 V1 O9 92.55(12) . .
O7 V1 O9 156.11(11) . .
O1 V1 O10 95.58(13) . .
O5 V1 O10 159.19(12) . .
O7 V1 O10 83.74(11) . .
O9 V1 O10 82.43(10) . .
O1 V1 O4 171.53(11) . .
O5 V1 O4 82.78(9) . .
O7 V1 O4 79.63(8) . .
O9 V1 O4 78.24(8) . .
O10 V1 O4 76.43(7) . .
O1 V1 V2 134.84(11) . 3_675
O5 V1 V2 85.69(9) . 3_675
O7 V1 V2 32.35(8) . 3_675
O9 V1 V2 125.55(8) . 3_675
O10 V1 V2 80.99(7) . 3_675
O4 V1 V2 47.490(17) . 3_675
O1 V1 V3 140.19(11) . 3_675
O5 V1 V3 35.61(8) . 3_675
O7 V1 V3 89.67(8) . 3_675
O9 V1 V3 81.95(8) . 3_675
O10 V1 V3 123.60(8) . 3_675
O4 V1 V3 47.369(17) . 3_675
V2 V1 V3 65.81(2) 3_675 3_675
O3 V2 O7 106.18(13) . 3_675
O3 V2 O6 100.95(12) . 3_675
O7 V2 O6 93.62(12) 3_675 3_675
O3 V2 O8 98.54(12) . .
O7 V2 O8 93.48(12) 3_675 .
O6 V2 O8 156.47(11) 3_675 .
O3 V2 O9 93.85(13) . .
O7 V2 O9 159.97(12) 3_675 .
O6 V2 O9 82.95(10) 3_675 .
O8 V2 O9 82.72(10) . .
O3 V2 O4 170.00(10) . .
O7 V2 O4 83.72(9) 3_675 .
O6 V2 O4 79.44(8) 3_675 .
O8 V2 O4 79.09(8) . .
O9 V2 O4 76.25(7) . .
O3 V2 V1 141.87(10) . 3_675
O7 V2 V1 36.10(9) 3_675 3_675
O6 V2 V1 89.78(8) 3_675 3_675
O8 V2 V1 82.88(8) . 3_675
O9 V2 V1 123.92(8) . 3_675
O4 V2 V1 47.842(18) . 3_675
O3 V2 V3 133.03(10) . 3_675
O7 V2 V3 86.27(9) 3_675 3_675
O6 V2 V3 32.19(8) 3_675 3_675
O8 V2 V3 126.30(8) . 3_675
O9 V2 V3 80.33(7) . 3_675
O4 V2 V3 47.450(17) . 3_675
V1 V2 V3 66.17(2) 3_675 3_675
O2 V3 O6 104.62(13) . .
O2 V3 O5 102.53(13) . 3_675
O6 V3 O5 93.69(12) . 3_675
O2 V3 O10 98.06(13) . .
O6 V3 O10 92.69(12) . .
O5 V3 O10 156.12(11) 3_675 .
O2 V3 O8 96.22(12) . .
O6 V3 O8 159.10(11) . .
O5 V3 O8 83.23(11) 3_675 .
O10 V3 O8 82.64(10) . .
O2 V3 O4 172.29(11) . .
O6 V3 O4 82.61(8) . .
O5 V3 O4 79.37(8) 3_675 .
O10 V3 O4 78.68(7) . .
O8 V3 O4 76.50(7) . .
O2 V3 V2 139.77(11) . 3_675
O6 V3 V2 35.70(8) . 3_675
O5 V3 V2 89.78(8) 3_675 3_675
O10 V3 V2 82.12(8) . 3_675
O8 V3 V2 123.43(7) . 3_675
O4 V3 V2 47.135(17) . 3_675
O2 V3 V1 134.65(11) . 3_675
O6 V3 V1 85.90(8) . 3_675
O5 V3 V1 32.15(8) 3_675 3_675
O10 V3 V1 125.85(8) . 3_675
O8 V3 V1 80.53(7) . 3_675
O4 V3 V1 47.403(17) . 3_675
V2 V3 V1 66.02(2) 3_675 3_675
V3 O6 V2 112.11(13) . 3_675
V1 O5 V3 112.24(13) . 3_675
C3 O10 V3 119.0(2) . .
C3 O10 V1 118.2(2) . .
V3 O10 V1 109.54(12) . .
V2 O4 V2 180.0 . 3_675
V2 O4 V3 85.42(2) . 3_675
V2 O4 V3 94.58(2) 3_675 3_675
V2 O4 V3 94.59(2) . .
V2 O4 V3 85.42(2) 3_675 .
V3 O4 V3 180.0 3_675 .
V2 O4 V1 84.67(2) . 3_675
V2 O4 V1 95.33(2) 3_675 3_675
V3 O4 V1 94.77(2) 3_675 3_675
V3 O4 V1 85.23(2) . 3_675
V2 O4 V1 95.33(2) . .
V2 O4 V1 84.67(2) 3_675 .
V3 O4 V1 85.23(2) 3_675 .
V3 O4 V1 94.77(2) . .
V1 O4 V1 180.0 3_675 .
V2 O7 V1 111.55(13) 3_675 .
C1 O8 V2 119.6(2) . .
C1 O8 V3 118.3(2) . .
V2 O8 V3 109.25(12) . .
C2 O9 V1 119.4(2) . .
C2 O9 V2 117.4(2) . .
V1 O9 V2 109.72(12) . .
C6 O11 C5 114.4(3) . .
C12 O15 C13 116.1(4) . .
C1 C4 C5 110.6(3) . .
C1 C4 C3 110.9(3) . .
C5 C4 C3 109.3(3) . .
C1 C4 C2 110.8(3) . .
C5 C4 C2 105.5(3) . .
C3 C4 C2 109.5(3) . .
C26 N2 C18 111.1(3) . .
C26 N2 C14 111.2(3) . .
C18 N2 C14 106.1(3) . .
C26 N2 C22 105.9(3) . .
C18 N2 C22 111.6(3) . .
C14 N2 C22 111.0(3) . .
O11 C5 C4 109.2(3) . .
O11 C5 H5A 109.8 . .
C4 C5 H5A 109.8 . .
O11 C5 H5B 109.8 . .
C4 C5 H5B 109.8 . .
H5A C5 H5B 108.3 . .
C18 C19 C20 109.4(4) . .
C18 C19 H19A 109.8 . .
C20 C19 H19A 109.8 . .
C18 C19 H19B 109.8 . .
C20 C19 H19B 109.8 . .
H19A C19 H19B 108.2 . .
O13 C9 N1 121.0(5) . .
O13 C9 C8 120.5(4) . .
N1 C9 C8 118.4(4) . .
C23 C22 N2 116.0(3) . .
C23 C22 H22A 108.3 . .
N2 C22 H22A 108.3 . .
C23 C22 H22B 108.3 . .
N2 C22 H22B 108.3 . .
H22A C22 H22B 107.4 . .
O9 C2 C4 112.4(3) . .
O9 C2 H2A 109.1 . .
C4 C2 H2A 109.1 . .
O9 C2 H2B 109.1 . .
C4 C2 H2B 109.1 . .
H2A C2 H2B 107.9 . .
C9 N1 C10 120.4(4) . .
C9 N1 H1 119.8 . .
C10 N1 H1 119.8 . .
N2 C14 C15 115.6(3) . .
N2 C14 H14A 108.4 . .
C15 C14 H14A 108.4 . .
N2 C14 H14B 108.4 . .
C15 C14 H14B 108.4 . .
H14A C14 H14B 107.4 . .
O8 C1 C4 111.7(3) . .
O8 C1 H1A 109.3 . .
C4 C1 H1A 109.3 . .
O8 C1 H1B 109.3 . .
C4 C1 H1B 109.3 . .
H1A C1 H1B 107.9 . .
O12 C6 O11 123.2(4) . .
O12 C6 C7 125.4(4) . .
O11 C6 C7 111.4(4) . .
O10 C3 C4 112.2(3) . .
O10 C3 H3A 109.2 . .
C4 C3 H3A 109.2 . .
O10 C3 H3B 109.2 . .
C4 C3 H3B 109.2 . .
H3A C3 H3B 107.9 . .
C17 C16 C15 115.8(5) . .
C17 C16 H16A 108.3 . .
C15 C16 H16A 108.3 . .
C17 C16 H16B 108.3 . .
C15 C16 H16B 108.3 . .
H16A C16 H16B 107.4 . .
N2 C26 C27 115.5(4) . .
N2 C26 H26A 108.4 . .
C27 C26 H26A 108.4 . .
N2 C26 H26B 108.4 . .
C27 C26 H26B 108.4 . .
H26A C26 H26B 107.5 . .
N2 C18 C19 116.1(4) . .
N2 C18 H18A 108.3 . .
C19 C18 H18A 108.3 . .
N2 C18 H18B 108.3 . .
C19 C18 H18B 108.3 . .
H18A C18 H18B 107.4 . .
C12 C11 C10 115.1(4) . .
C12 C11 H11A 108.5 . .
C10 C11 H11A 108.5 . .
C12 C11 H11B 108.5 . .
C10 C11 H11B 108.5 . .
H11A C11 H11B 107.5 . .
C16 C15 C14 111.2(4) . .
C16 C15 H15A 109.4 . .
C14 C15 H15A 109.4 . .
C16 C15 H15B 109.4 . .
C14 C15 H15B 109.4 . .
H15A C15 H15B 108.0 . .
C25 C24 C23 112.8(4) . .
C25 C24 H24A 109.0 . .
C23 C24 H24A 109.0 . .
C25 C24 H24B 109.0 . .
C23 C24 H24B 109.0 . .
H24A C24 H24B 107.8 . .
C22 C23 C24 111.0(4) . .
C22 C23 H23A 109.4 . .
C24 C23 H23A 109.4 . .
C22 C23 H23B 109.4 . .
C24 C23 H23B 109.4 . .
H23A C23 H23B 108.0 . .
C9 C8 C7 112.9(4) . .
C9 C8 H8A 109.0 . .
C7 C8 H8A 109.0 . .
C9 C8 H8B 109.0 . .
C7 C8 H8B 109.0 . .
H8A C8 H8B 107.8 . .
O14 C12 O15 122.3(5) . .
O14 C12 C11 126.5(5) . .
O15 C12 C11 111.3(4) . .
C29 C28 C27 110.8(5) . .
C29 C28 H28A 109.5 . .
C27 C28 H28A 109.5 . .
C29 C28 H28B 109.5 . .
C27 C28 H28B 109.5 . .
H28A C28 H28B 108.1 . .
C16 C17 H17A 109.5 . .
C16 C17 H17B 109.5 . .
H17A C17 H17B 109.5 . .
C16 C17 H17C 109.5 . .
H17A C17 H17C 109.5 . .
H17B C17 H17C 109.5 . .
C21 C20 C19 111.5(5) . .
C21 C20 H20A 109.3 . .
C19 C20 H20A 109.3 . .
C21 C20 H20B 109.3 . .
C19 C20 H20B 109.3 . .
H20A C20 H20B 108.0 . .
N1 C10 C11 108.7(4) . .
N1 C10 H10A 109.9 . .
C11 C10 H10A 109.9 . .
N1 C10 H10B 109.9 . .
C11 C10 H10B 109.9 . .
H10A C10 H10B 108.3 . .
C8 C7 C6 114.5(4) . .
C8 C7 H7A 108.6 . .
C6 C7 H7A 108.6 . .
C8 C7 H7B 108.6 . .
C6 C7 H7B 108.6 . .
H7A C7 H7B 107.6 . .
C26 C27 C28 108.6(4) . .
C26 C27 H27A 110.0 . .
C28 C27 H27A 110.0 . .
C26 C27 H27B 110.0 . .
C28 C27 H27B 110.0 . .
H27A C27 H27B 108.3 . .
O15 C13 H13A 109.5 . .
O15 C13 H13B 109.5 . .
H13A C13 H13B 109.5 . .
O15 C13 H13C 109.5 . .
H13A C13 H13C 109.5 . .
H13B C13 H13C 109.5 . .
C24 C25 H25A 109.5 . .
C24 C25 H25B 109.5 . .
H25A C25 H25B 109.5 . .
C24 C25 H25C 109.5 . .
H25A C25 H25C 109.5 . .
H25B C25 H25C 109.5 . .
C20 C21 H21A 109.5 . .
C20 C21 H21B 109.5 . .
H21A C21 H21B 109.5 . .
C20 C21 H21C 109.5 . .
H21A C21 H21C 109.5 . .
H21B C21 H21C 109.5 . .
C28 C29 H29A 109.5 . .
C28 C29 H29B 109.5 . .
H29A C29 H29B 109.5 . .
C28 C29 H29C 109.5 . .
H29A C29 H29C 109.5 . .
H29B C29 H29C 109.5 . .

loop_
_geom_bond_atom_site_label_1
_geom_bond_atom_site_label_2
_geom_bond_distance
_geom_bond_site_symmetry_2
V1 O1 1.605(3) .
V1 O5 1.751(3) .
V1 O7 1.914(3) .
V1 O9 1.970(3) .
V1 O10 2.082(3) .
V1 O4 2.2497(7) .
V1 V2 3.0217(9) 3_675
V1 V3 3.0455(9) 3_675
V2 O3 1.611(3) .
V2 O7 1.738(3) 3_675
V2 O6 1.916(3) 3_675
V2 O8 1.963(3) .
V2 O9 2.085(3) .
V2 O4 2.2371(6) .
V2 V1 3.0216(9) 3_675
V2 V3 3.0424(9) 3_675
V3 O2 1.602(3) .
V3 O6 1.749(3) .
V3 O5 1.916(3) 3_675
V3 O10 1.970(3) .
V3 O8 2.079(3) .
V3 O4 2.2485(6) .
V3 V2 3.0425(9) 3_675
V3 V1 3.0455(9) 3_675
O6 V2 1.916(2) 3_675
O5 V3 1.916(3) 3_675
O10 C3 1.433(4) .
O4 V2 2.2372(6) 3_675
O4 V3 2.2485(6) 3_675
O4 V1 2.2497(7) 3_675
O7 V2 1.738(3) 3_675
O8 C1 1.434(4) .
O9 C2 1.434(5) .
O11 C6 1.352(5) .
O11 C5 1.459(5) .
O12 C6 1.221(5) .
O13 C9 1.240(5) .
O15 C12 1.344(6) .
O15 C13 1.449(6) .
C4 C1 1.521(6) .
C4 C5 1.539(5) .
C4 C3 1.539(5) .
C4 C2 1.540(5) .
N2 C26 1.508(6) .
N2 C18 1.517(5) .
N2 C14 1.519(5) .
N2 C22 1.534(5) .
O14 C12 1.200(6) .
C5 H5A 0.9700 .
C5 H5B 0.9700 .
C19 C18 1.528(6) .
C19 C20 1.529(7) .
C19 H19A 0.9700 .
C19 H19B 0.9700 .
C9 N1 1.337(6) .
C9 C8 1.501(7) .
C22 C23 1.507(6) .
C22 H22A 0.9700 .
C22 H22B 0.9700 .
C2 H2A 0.9700 .
C2 H2B 0.9700 .
N1 C10 1.451(6) .
N1 H1 0.8600 .
C14 C15 1.527(6) .
C14 H14A 0.9700 .
C14 H14B 0.9700 .
C1 H1A 0.9700 .
C1 H1B 0.9700 .
C6 C7 1.516(6) .
C3 H3A 0.9700 .
C3 H3B 0.9700 .
C16 C17 1.471(8) .
C16 C15 1.493(7) .
C16 H16A 0.9700 .
C16 H16B 0.9700 .
C26 C27 1.511(6) .
C26 H26A 0.9700 .
C26 H26B 0.9700 .
C18 H18A 0.9700 .
C18 H18B 0.9700 .
C11 C12 1.457(7) .
C11 C10 1.549(6) .
C11 H11A 0.9700 .
C11 H11B 0.9700 .
C15 H15A 0.9700 .
C15 H15B 0.9700 .
C24 C25 1.510(7) .
C24 C23 1.526(6) .
C24 H24A 0.9700 .
C24 H24B 0.9700 .
C23 H23A 0.9700 .
C23 H23B 0.9700 .
C8 C7 1.502(6) .
C8 H8A 0.9700 .
C8 H8B 0.9700 .
C28 C29 1.441(8) .
C28 C27 1.530(7) .
C28 H28A 0.9700 .
C28 H28B 0.9700 .
C17 H17A 0.9600 .
C17 H17B 0.9600 .
C17 H17C 0.9600 .
C20 C21 1.497(7) .
C20 H20A 0.9700 .
C20 H20B 0.9700 .
C10 H10A 0.9700 .
C10 H10B 0.9700 .
C7 H7A 0.9700 .
C7 H7B 0.9700 .
C27 H27A 0.9700 .
C27 H27B 0.9700 .
C13 H13A 0.9600 .
C13 H13B 0.9600 .
C13 H13C 0.9600 .
C25 H25A 0.9600 .
C25 H25B 0.9600 .
C25 H25C 0.9600 .
C21 H21A 0.9600 .
C21 H21B 0.9600 .
C21 H21C 0.9600 .
C29 H29A 0.9600 .
C29 H29B 0.9600 .
C29 H29C 0.9600 .

loop_
_geom_torsion_atom_site_label_1
_geom_torsion_atom_site_label_2
_geom_torsion_atom_site_label_3
_geom_torsion_atom_site_label_4
_geom_torsion
_geom_torsion_site_symmetry_1
_geom_torsion_site_symmetry_2
_geom_torsion_site_symmetry_3
_geom_torsion_site_symmetry_4
O2 V3 O6 V2 -171.56(15) . . . 3_675
O5 V3 O6 V2 84.47(14) 3_675 . . 3_675
O10 V3 O6 V2 -72.51(14) . . . 3_675
O8 V3 O6 V2 3.8(4) . . . 3_675
O4 V3 O6 V2 5.70(11) . . . 3_675
V1 V3 O6 V2 53.25(12) 3_675 . . 3_675
O1 V1 O5 V3 -171.49(15) . . . 3_675
O7 V1 O5 V3 84.51(15) . . . 3_675
O9 V1 O5 V3 -72.37(14) . . . 3_675
O10 V1 O5 V3 2.9(4) . . . 3_675
O4 V1 O5 V3 5.44(11) . . . 3_675
V2 V1 O5 V3 53.10(12) 3_675 . . 3_675
C6 O11 C5 C4 170.8(3) . . . .
C1 C4 C5 O11 57.6(4) . . . .
C3 C4 C5 O11 -64.9(4) . . . .
C2 C4 C5 O11 177.5(3) . . . .
C26 N2 C22 C23 175.6(4) . . . .
C18 N2 C22 C23 54.6(5) . . . .
C14 N2 C22 C23 -63.6(5) . . . .
V1 O9 C2 C4 -71.2(4) . . . .
V2 O9 C2 C4 65.5(4) . . . .
C1 C4 C2 O9 -60.8(4) . . . .
C5 C4 C2 O9 179.4(3) . . . .
C3 C4 C2 O9 61.9(4) . . . .
O13 C9 N1 C10 16.9(7) . . . .
C8 C9 N1 C10 -159.6(4) . . . .
C26 N2 C14 C15 56.3(5) . . . .
C18 N2 C14 C15 177.3(4) . . . .
C22 N2 C14 C15 -61.3(5) . . . .
V2 O8 C1 C4 -71.2(4) . . . .
V3 O8 C1 C4 66.2(3) . . . .
C5 C4 C1 O8 178.1(3) . . . .
C3 C4 C1 O8 -60.5(4) . . . .
C2 C4 C1 O8 61.4(4) . . . .
C5 O11 C6 O12 -7.1(6) . . . .
C5 O11 C6 C7 175.9(3) . . . .
V3 O10 C3 C4 -70.2(4) . . . .
V1 O10 C3 C4 66.8(4) . . . .
C1 C4 C3 O10 61.6(4) . . . .
C5 C4 C3 O10 -176.1(3) . . . .
C2 C4 C3 O10 -61.0(4) . . . .
C18 N2 C26 C27 -57.9(5) . . . .
C14 N2 C26 C27 60.0(5) . . . .
C22 N2 C26 C27 -179.3(4) . . . .
C26 N2 C18 C19 -52.0(5) . . . .
C14 N2 C18 C19 -173.0(4) . . . .
C22 N2 C18 C19 66.0(5) . . . .
C20 C19 C18 N2 -172.3(4) . . . .
C17 C16 C15 C14 -60.5(6) . . . .
N2 C14 C15 C16 -172.8(4) . . . .
N2 C22 C23 C24 172.7(4) . . . .
C25 C24 C23 C22 178.7(4) . . . .
O13 C9 C8 C7 12.9(6) . . . .
N1 C9 C8 C7 -170.6(4) . . . .
C13 O15 C12 O14 -1.0(7) . . . .
C13 O15 C12 C11 179.0(4) . . . .
C10 C11 C12 O14 -15.6(8) . . . .
C10 C11 C12 O15 164.4(4) . . . .
C18 C19 C20 C21 -167.8(4) . . . .
C9 N1 C10 C11 74.0(5) . . . .
C12 C11 C10 N1 -154.5(4) . . . .
C9 C8 C7 C6 -47.7(5) . . . .
O12 C6 C7 C8 135.7(5) . . . .
O11 C6 C7 C8 -47.4(5) . . . .
N2 C26 C27 C28 -174.7(4) . . . .
C29 C28 C27 C26 -170.8(6) . . . .
